data_4509480
loop_
_publ_author_name
'Fang, Ming'
'Chang, Lixian'
'Liu, Xuhui'
'Zhao, Bin'
'Zuo, Ya'
'Chen, Zhi'

_publ_section_title
;
 Fabrication and Properties of Eight Novel Lanthanide&#x2212;Organic
 Frameworks Based on 4-Hydroxypyran-2,6-dicarboxylate and
 4-Hydroxypyridine-2,6-dicarboxylate
;
_journal_issue 9
_journal_name_full 'Crystal Growth &amp; Design'
_journal_page_first 4006
_journal_paper_doi 10.1021/cg900146y
_journal_volume 9
_journal_year 2009
_chemical_formula_sum 'C7 H2 Nd O6'
_chemical_formula_weight 326.33
_chemical_name_systematic
; 
 ? 
;
_space_group_IT_number 62
_symmetry_cell_setting orthorhombic
_symmetry_space_group_name_Hall '-P 2ac 2n'
_symmetry_space_group_name_H-M 'P n m a'
_atom_sites_solution_hydrogens geom
_atom_sites_solution_primary direct
_atom_sites_solution_secondary difmap
_audit_creation_method SHELXL-97
_cell_angle_alpha 90.00
_cell_angle_beta 90.00
_cell_angle_gamma 90.00
_cell_formula_units_Z 4
_cell_length_a 7.9247(12)
_cell_length_b 10.2187(15)
_cell_length_c 9.5383(14)
_cell_measurement_reflns_used 2439
_cell_measurement_temperature 294(2)
_cell_measurement_theta_max 26.35
_cell_measurement_theta_min 2.92
_cell_volume 772.4(2)
_computing_cell_refinement 'Bruker SMART'
_computing_data_collection 'Bruker SMART'
_computing_data_reduction 'Bruker SAINT'
_computing_molecular_graphics 'Bruker SHELXTL'
_computing_publication_material 'Bruker SHELXTL'
_computing_structure_refinement 'SHELXL-97 (Sheldrick, 1997)'
_computing_structure_solution 'SHELXS-97 (Sheldrick, 1990)'
_diffrn_ambient_temperature 294(2)
_diffrn_measured_fraction_theta_full 1.000
_diffrn_measured_fraction_theta_max 1.000
_diffrn_measurement_device_type 'CCD area detector'
_diffrn_measurement_method 'phi and omega scans'
_diffrn_radiation_monochromator graphite
_diffrn_radiation_source 'fine-focus sealed tube'
_diffrn_radiation_type MoK\a
_diffrn_radiation_wavelength 0.71073
_diffrn_reflns_av_R_equivalents 0.0320
_diffrn_reflns_av_sigmaI/netI 0.0212
_diffrn_reflns_limit_h_max 9
_diffrn_reflns_limit_h_min -9
_diffrn_reflns_limit_k_max 12
_diffrn_reflns_limit_k_min -12
_diffrn_reflns_limit_l_max 11
_diffrn_reflns_limit_l_min -6
_diffrn_reflns_number 3648
_diffrn_reflns_theta_full 25.02
_diffrn_reflns_theta_max 25.02
_diffrn_reflns_theta_min 2.92
_exptl_absorpt_coefficient_mu 6.720
_exptl_absorpt_correction_T_max 1.000000
_exptl_absorpt_correction_T_min 0.604581
_exptl_absorpt_correction_type multi-scan
_exptl_absorpt_process_details SADABS
_exptl_crystal_density_diffrn 2.806
_exptl_crystal_density_meas ?
_exptl_crystal_density_method 'not measured'
_exptl_crystal_F_000 608
_exptl_crystal_size_max 0.20
_exptl_crystal_size_mid 0.18
_exptl_crystal_size_min 0.12
_refine_diff_density_max 0.539
_refine_diff_density_min -1.091
_refine_diff_density_rms 0.149
_refine_ls_extinction_method none
_refine_ls_goodness_of_fit_ref 1.166
_refine_ls_hydrogen_treatment constr
_refine_ls_matrix_type full
_refine_ls_number_parameters 70
_refine_ls_number_reflns 725
_refine_ls_number_restraints 54
_refine_ls_restrained_S_all 1.131
_refine_ls_R_factor_all 0.0242
_refine_ls_R_factor_gt 0.0219
_refine_ls_shift/su_max 0.001
_refine_ls_shift/su_mean 0.000
_refine_ls_structure_factor_coef Fsqd
_refine_ls_weighting_details 'calc w=1/[\s^2^(Fo^2^)+(0.0261P)^2^+3.7779P] where P=(Fo^2^+2Fc^2^)/3'
_refine_ls_weighting_scheme calc
_refine_ls_wR_factor_gt 0.0579
_refine_ls_wR_factor_ref 0.0589
_reflns_number_gt 665
_reflns_number_total 725
_reflns_threshold_expression >2sigma(I)
_cod_data_source_file cg900146ysup3.cif
_cod_data_source_block 060710b
_cod_depositor_comments
;
The following automatic conversions were performed:

'_symmetry_cell_setting' value 'Orthorhombic' changed to
'orthorhombic' according to
/home/saulius/struct/CIF-dictionaries/cif_core.dic dictionary named
'cif_core.dic' version 2.4.2 from
2011-04-26.

'_exptl_absorpt_correction_type' value 'MULTI-SCAN'
changed to 'multi-scan' according to
/home/saulius/struct/CIF-dictionaries/cif_core.dic dictionary named
'cif_core.dic' version 2.4.2 from
2011-04-26.

'_refine_ls_hydrogen_treatment' value 'CONSTR' changed
to 'constr' according to
/home/saulius/struct/CIF-dictionaries/cif_core.dic dictionary named
'cif_core.dic' version 2.4.2 from 2011-04-26.

Automatic conversion script
Id: cif_fix_values 1891 2012-01-12 08:04:46Z andrius 

The following automatic conversions were performed:

'_exptl_crystal_density_meas' value 'NONE' was changed to '?' - the
value is perceived as not measured.

Automatic conversion script
Id: cif_fix_values 3008 2015-01-20 13:52:24Z robertas 
;
_cod_original_sg_symbol_H-M Pnma
_cod_database_code 4509480

loop_
_symmetry_equiv_pos_as_xyz
'x, y, z'
'-x+1/2, -y, z+1/2'
'-x, y+1/2, -z'
'x+1/2, -y+1/2, -z+1/2'
'-x, -y, -z'
'x-1/2, y, -z-1/2'
'x, -y-1/2, z'
'-x-1/2, y-1/2, z-1/2'

loop_
_atom_site_label
_atom_site_type_symbol
_atom_site_fract_x
_atom_site_fract_y
_atom_site_fract_z
_atom_site_U_iso_or_equiv
_atom_site_adp_type
_atom_site_occupancy
_atom_site_symmetry_multiplicity
_atom_site_calc_flag
_atom_site_refinement_flags
Nd1 Nd 0.15963(4) 0.2500 0.32644(4) 0.01184(15) Uani 1 2 d SU
O1 O 0.1201(6) 0.2500 0.6430(4) 0.0103(9) Uani 1 2 d SU
O2 O 0.1869(4) 0.4596(3) 0.5015(3) 0.0142(7) Uani 1 1 d U
O3 O 0.1245(4) 0.5921(3) 0.6815(3) 0.0138(7) Uani 1 1 d U
O4 O -0.0034(6) 0.2500 1.0577(5) 0.0201(11) Uani 1 2 d SU
C1 C 0.1398(5) 0.4825(4) 0.6223(5) 0.0086(9) Uani 1 1 d U
C2 C 0.0989(6) 0.3649(4) 0.7141(5) 0.0092(9) Uani 1 1 d U
C3 C 0.0549(6) 0.3687(5) 0.8494(4) 0.0129(10) Uani 1 1 d U
H3 H 0.0390 0.4492 0.8929 0.015 Uiso 1 1 calc R
C4 C 0.0317(8) 0.2500 0.9292(7) 0.0138(14) Uani 1 2 d SU

loop_
_atom_site_aniso_label
_atom_site_aniso_U_11
_atom_site_aniso_U_22
_atom_site_aniso_U_33
_atom_site_aniso_U_23
_atom_site_aniso_U_13
_atom_site_aniso_U_12
Nd1 0.0151(2) 0.0093(2) 0.0111(2) 0.000 0.00124(15) 0.000
O1 0.021(2) 0.005(2) 0.004(2) 0.000 0.0031(19) 0.000
O2 0.0206(17) 0.0094(16) 0.0124(18) -0.0010(13) 0.0058(13) -0.0021(13)
O3 0.0166(17) 0.0086(16) 0.0163(17) -0.0066(13) -0.0037(14) 0.0008(13)
O4 0.020(3) 0.038(3) 0.003(2) 0.000 0.0011(19) 0.000
C1 0.007(2) 0.006(2) 0.013(2) -0.0006(18) -0.0024(18) -0.0024(17)
C2 0.012(2) 0.006(2) 0.009(2) -0.0016(17) -0.0020(18) -0.0006(18)
C3 0.016(2) 0.015(2) 0.007(2) -0.0035(19) -0.0001(18) 0.0006(19)
C4 0.006(3) 0.023(3) 0.012(3) 0.000 -0.002(3) 0.000

loop_
_atom_type_symbol
_atom_type_description
_atom_type_scat_dispersion_real
_atom_type_scat_dispersion_imag
_atom_type_scat_source
C C 0.0033 0.0016 'International Tables Vol C Tables 4.2.6.8 and 6.1.1.4'
H H 0.0000 0.0000 'International Tables Vol C Tables 4.2.6.8 and 6.1.1.4'
O O 0.0106 0.0060 'International Tables Vol C Tables 4.2.6.8 and 6.1.1.4'
Nd Nd -0.1943 3.0179 'International Tables Vol C Tables 4.2.6.8 and 6.1.1.4'

loop_
_geom_angle_atom_site_label_1
_geom_angle_atom_site_label_2
_geom_angle_atom_site_label_3
_geom_angle
_geom_angle_site_symmetry_1
_geom_angle_site_symmetry_3
O2 Nd1 O2 103.66(13) 7_565 .
O2 Nd1 O3 136.53(10) 7_565 2_564
O2 Nd1 O3 78.21(9) . 2_564
O2 Nd1 O3 78.21(9) 7_565 8_655
O2 Nd1 O3 136.53(10) . 8_655
O3 Nd1 O3 72.53(14) 2_564 8_655
O2 Nd1 O3 67.89(9) 7_565 3_546
O2 Nd1 O3 122.62(10) . 3_546
O3 Nd1 O3 147.15(5) 2_564 3_546
O3 Nd1 O3 98.70(10) 8_655 3_546
O2 Nd1 O3 122.62(10) 7_565 5_566
O2 Nd1 O3 67.89(9) . 5_566
O3 Nd1 O3 98.70(10) 2_564 5_566
O3 Nd1 O3 147.15(5) 8_655 5_566
O3 Nd1 O3 71.22(14) 3_546 5_566
O2 Nd1 O4 125.66(7) 7_565 1_554
O2 Nd1 O4 125.66(7) . 1_554
O3 Nd1 O4 80.20(10) 2_564 1_554
O3 Nd1 O4 80.20(10) 8_655 1_554
O3 Nd1 O4 67.03(10) 3_546 1_554
O3 Nd1 O4 67.03(10) 5_566 1_554
O2 Nd1 O4 72.08(8) 7_565 6_657
O2 Nd1 O4 72.08(8) . 6_657
O3 Nd1 O4 67.31(10) 2_564 6_657
O3 Nd1 O4 67.31(10) 8_655 6_657
O3 Nd1 O4 139.58(8) 3_546 6_657
O3 Nd1 O4 139.58(8) 5_566 6_657
O4 Nd1 O4 139.23(13) 1_554 6_657
C2 O1 C2 118.5(5) 7_565 .
C1 O2 Nd1 134.2(3) . .
C1 O3 Nd1 133.8(3) . 2_565
C1 O3 Nd1 125.7(3) . 5_566
Nd1 O3 Nd1 100.32(10) 2_565 5_566
C4 O4 Nd1 140.5(4) . 1_556
C4 O4 Nd1 125.3(4) . 6_557
Nd1 O4 Nd1 94.27(13) 1_556 6_557
O2 C1 O3 128.0(4) . .
O2 C1 C2 116.9(4) . .
O3 C1 C2 115.1(4) . .
C3 C2 O1 122.4(4) . .
C3 C2 C1 126.0(4) . .
O1 C2 C1 111.5(4) . .
C2 C3 C4 121.2(5) . .
C2 C3 H3 119.4 . .
C4 C3 H3 119.4 . .
O4 C4 C3 122.9(3) . .
O4 C4 C3 122.9(3) . 7_565
C3 C4 C3 114.3(6) . 7_565

loop_
_geom_bond_atom_site_label_1
_geom_bond_atom_site_label_2
_geom_bond_distance
_geom_bond_site_symmetry_2
Nd1 O2 2.725(3) 7_565
Nd1 O2 2.725(3) .
Nd1 O3 2.728(3) 2_564
Nd1 O3 2.728(3) 8_655
Nd1 O3 2.771(3) 3_546
Nd1 O3 2.771(3) 5_566
Nd1 O4 2.870(5) 1_554
Nd1 O4 2.890(5) 6_657
O1 C2 1.366(5) 7_565
O1 C2 1.366(5) .
O2 C1 1.234(6) .
O3 C1 1.261(6) .
O3 Nd1 2.728(3) 2_565
O3 Nd1 2.771(3) 5_566
O4 C4 1.257(8) .
O4 Nd1 2.870(5) 1_556
O4 Nd1 2.890(5) 6_557
C1 C2 1.521(6) .
C2 C3 1.337(6) .
C3 C4 1.444(6) .
C3 H3 0.9300 .
C4 C3 1.444(6) 7_565

loop_
_geom_torsion_atom_site_label_1
_geom_torsion_atom_site_label_2
_geom_torsion_atom_site_label_3
_geom_torsion_atom_site_label_4
_geom_torsion
_geom_torsion_site_symmetry_1
_geom_torsion_site_symmetry_4
O2 Nd1 O2 C1 -35.9(4) 7_565 .
O3 Nd1 O2 C1 -171.3(4) 2_564 .
O3 Nd1 O2 C1 -123.1(4) 8_655 .
O3 Nd1 O2 C1 36.4(4) 3_546 .
O3 Nd1 O2 C1 84.1(4) 5_566 .
O4 Nd1 O2 C1 120.0(4) 1_554 .
O4 Nd1 O2 C1 -101.6(4) 6_657 .
Nd1 O2 C1 O3 -161.7(3) . .
Nd1 O2 C1 C2 20.0(6) . .
Nd1 O3 C1 O2 -86.9(6) 2_565 .
Nd1 O3 C1 O2 87.4(5) 5_566 .
Nd1 O3 C1 C2 91.4(4) 2_565 .
Nd1 O3 C1 C2 -94.3(4) 5_566 .
C2 O1 C2 C3 -1.5(9) 7_565 .
C2 O1 C2 C1 175.8(3) 7_565 .
O2 C1 C2 C3 176.2(5) . .
O3 C1 C2 C3 -2.3(7) . .
O2 C1 C2 O1 -0.9(6) . .
O3 C1 C2 O1 -179.4(4) . .
O1 C2 C3 C4 1.7(8) . .
C1 C2 C3 C4 -175.1(5) . .
Nd1 O4 C4 C3 -89.5(6) 1_556 .
Nd1 O4 C4 C3 90.5(6) 6_557 .
Nd1 O4 C4 C3 89.5(6) 1_556 7_565
Nd1 O4 C4 C3 -90.5(6) 6_557 7_565
C2 C3 C4 O4 177.3(6) . .
C2 C3 C4 C3 -1.8(9) . 7_565
